data_7000502
loop_
_publ_author_name
'Rigamonti, Luca'
'Manassero, Carlo'
'Rusconi, Michele'
'Manassero, Mario'
'Pasini, Alessandro'

_publ_section_title
;
 cis Influence in trans-Pt(PPh3)2 complexes
;
_journal_issue 7
_journal_name_full 'Dalton Transactions'
_journal_page_first 1206
_journal_page_last 1213
_journal_paper_doi 10.1039/b813125b
_journal_year 2009
_chemical_formula_sum 'C39 H34 Cl4 O2 P2 Pt'
_chemical_formula_weight 933.55
_chemical_name_common (trans-Pt(PPh3)2Cl(CH3COO))
_space_group_IT_number 14
_symmetry_cell_setting monoclinic
_symmetry_space_group_name_Hall '-P 2ybc'
_symmetry_space_group_name_H-M 'P 1 21/c 1'
_audit_creation_date 08-05-01
_audit_creation_method 'from The Personal SDP version 2.1.1'
_cell_angle_alpha 90
_cell_angle_beta 101.859(1)
_cell_angle_gamma 90
_cell_formula_units_Z 4
_cell_length_a 12.4838(7)
_cell_length_b 11.0835(6)
_cell_length_c 27.8572(15)
_cell_measurement_reflns_used 168
_cell_measurement_temperature 150
_cell_measurement_theta_max 23
_cell_measurement_theta_min 3
_cell_volume 3772.2(4)
_computing_cell_refinement 'SMART (Bruker)'
_computing_data_collection 'SMART (Bruker)'
_computing_data_reduction 'SAINT (Bruker)'
_computing_structure_refinement ' Full-matrix least-squares (The Personal SDP, 1991)'
_computing_structure_solution ' SHELXS-86 (Sheldrick, 1986) as implemented in The Personal SDP'
_diffrn_ambient_temperature 150
_diffrn_measured_fraction_theta_full 0.99
_diffrn_measured_fraction_theta_max 0.39
_diffrn_measurement_device 'SMART (Bruker)'
_diffrn_measurement_method omega
_diffrn_radiation_detector 'SMART CCD area detector'
_diffrn_radiation_monochromator graphite
_diffrn_radiation_source 'fine-focus sealed tube'
_diffrn_radiation_type Mo-K\a
_diffrn_radiation_wavelength 0.71073
_diffrn_reflns_limit_h_max 16
_diffrn_reflns_limit_h_min -16
_diffrn_reflns_limit_k_max 15
_diffrn_reflns_limit_k_min -15
_diffrn_reflns_limit_l_max 38
_diffrn_reflns_limit_l_min -38
_diffrn_reflns_reduction_process SAINT
_diffrn_reflns_theta_full 28.00
_diffrn_reflns_theta_max 30.00
_diffrn_reflns_theta_min 3.00
_diffrn_standards_decay_% 0.00
_diffrn_standards_number 381
_exptl_absorpt_coefficient_mu 4.160
_exptl_absorpt_correction_T_max 1.000
_exptl_absorpt_correction_T_min 0.692
_exptl_absorpt_correction_type empirical
_exptl_absorpt_process_details ' SADABS'
_exptl_crystal_colour colourless
_exptl_crystal_density_diffrn 1.644
_exptl_crystal_description prism
_exptl_crystal_F_000 1840
_exptl_crystal_size_max 0.400
_exptl_crystal_size_mid 0.230
_exptl_crystal_size_min 0.210
_refine_diff_density_max 0.636
_refine_diff_density_min -.665
_refine_ls_goodness_of_fit_all 0.968
_refine_ls_goodness_of_fit_obs 0.968
_refine_ls_hydrogen_treatment noref
_refine_ls_matrix_type full
_refine_ls_number_constraints 0
_refine_ls_number_parameters 433
_refine_ls_number_reflns 9733
_refine_ls_number_restraints 0
_refine_ls_R_factor_all 0.026
_refine_ls_R_factor_obs 0.026
_refine_ls_shift/esd_max 0.024
_refine_ls_shift/esd_mean 0.005
_refine_ls_structure_factor_coef Fsqd
_refine_ls_weighting_scheme calc
_refine_ls_wR_factor_obs 0.047
_cod_data_source_file b813125b.txt
_cod_data_source_block compound_t-5.CHCl3
_cod_database_code 7000502
_diffrn_reflns_number_total 47543
_diffrn_reflns_number_independent 9733
_r_int 0.0206
_total_number_of_frames 1500
_time_per_frame_seconds 10
_frame_width_degrees 0.50
_detector_sample_distance_cm 6.00
_conventional_r1_(i>2\s(i)) 0.018
_reflections_with_i>2\s(i) 8486
_refine_diff_density_esd 0.076

loop_
_symmetry_equiv_pos_as_xyz
+x,+y,+z
-x,1/2+y,1/2-z
-x,-y,-z
+x,1/2-y,1/2+z

loop_
_atom_site_aniso_label
_atom_site_aniso_U_11
_atom_site_aniso_U_22
_atom_site_aniso_U_33
_atom_site_aniso_U_12
_atom_site_aniso_U_13
_atom_site_aniso_U_23
_atom_site_aniso_type_symbol
PT 0.01369(3) 0.01593(3) 0.01438(3) -0.00003(3) 0.00115(3) 0.00031(3) PT
CL1 0.0160(2) 0.0290(2) 0.0220(2) -0.0004(2) 0.0034(2) -0.0028(2) CL
CL2 0.0528(4) 0.0382(3) 0.0536(4) -0.0031(3) 0.0109(3) 0.0054(3) CL
CL3 0.0876(5) 0.0355(3) 0.0362(3) 0.0061(4) 0.0083(3) 0.0046(3) CL
CL4 0.0450(4) 0.0877(6) 0.0836(6) 0.0192(4) 0.0202(4) 0.0132(5) CL
P1 0.0165(2) 0.0164(2) 0.0148(2) -0.0007(2) 0.0019(2) 0.0006(2) P
P2 0.0149(2) 0.0173(2) 0.0167(2) -0.0008(2) 0.0017(2) -0.0008(2) P
O1 0.0172(6) 0.0205(7) 0.0218(7) 0.0010(6) 0.0046(5) 0.0004(6) O
O2 0.0297(8) 0.0262(8) 0.0434(9) 0.0016(7) 0.0090(7) 0.0118(7) O
C1 0.022(1) 0.030(1) 0.0173(9) -0.0041(9) 0.0019(8) -0.0017(9) C
C2 0.029(1) 0.052(1) 0.044(1) -0.004(1) 0.0190(9) 0.005(1) C
C3 0.039(1) 0.033(1) 0.031(1) 0.002(1) 0.006(1) -0.004(1) C
C111 0.0167(9) 0.0212(9) 0.0164(9) -0.0023(8) 0.0014(7) -0.0003(8) C
C112 0.021(1) 0.025(1) 0.026(1) 0.0001(9) 0.0032(8) 0.0003(9) C
C113 0.019(1) 0.033(1) 0.037(1) 0.0003(9) 0.0052(9) -0.005(1) C
C114 0.024(1) 0.044(1) 0.028(1) -0.002(1) 0.0092(8) -0.005(1) C
C115 0.033(1) 0.038(1) 0.027(1) -0.004(1) 0.0114(9) 0.003(1) C
C116 0.027(1) 0.026(1) 0.024(1) -0.0009(9) 0.0060(8) 0.0021(9) C
C121 0.0161(9) 0.0187(9) 0.0206(9) -0.0004(8) 0.0034(7) -0.0002(8) C
C122 0.024(1) 0.028(1) 0.023(1) -0.0030(9) 0.0042(8) -0.0034(9) C
C123 0.029(1) 0.028(1) 0.033(1) -0.007(1) 0.005(1) -0.010(1) C
C124 0.028(1) 0.020(1) 0.049(1) -0.0035(9) 0.0152(9) -0.008(1) C
C125 0.034(1) 0.021(1) 0.040(1) -0.0023(9) 0.0191(9) 0.001(1) C
C126 0.027(1) 0.0201(9) 0.025(1) 0.0008(9) 0.0085(8) -0.0003(9) C
C131 0.0180(9) 0.0216(9) 0.0169(9) 0.0026(8) 0.0053(7) 0.0034(8) C
C132 0.024(1) 0.028(1) 0.020(1) 0.0007(9) 0.0003(9) 0.0022(9) C
C133 0.023(1) 0.038(1) 0.025(1) 0.005(1) -0.0005(9) 0.006(1) C
C134 0.029(1) 0.036(1) 0.026(1) 0.012(1) 0.0070(9) 0.010(1) C
C135 0.033(1) 0.022(1) 0.041(1) 0.0061(9) 0.008(1) 0.003(1) C
C136 0.022(1) 0.024(1) 0.032(1) 0.0032(9) 0.0021(9) 0.0003(9) C
C211 0.0177(9) 0.0218(9) 0.0165(9) 0.0010(8) 0.0037(7) -0.0002(8) C
C212 0.020(1) 0.0223(9) 0.023(1) -0.0014(8) 0.0011(8) -0.0008(9) C
C213 0.023(1) 0.025(1) 0.031(1) -0.0021(9) 0.0039(9) 0.0042(9) C
C214 0.025(1) 0.037(1) 0.029(1) 0.001(1) 0.0083(9) 0.012(1) C
C215 0.022(1) 0.051(1) 0.022(1) -0.005(1) 0.0000(9) 0.009(1) C
C216 0.020(1) 0.037(1) 0.022(1) -0.0076(9) 0.0007(8) 0.0027(9) C
C221 0.0164(9) 0.020(1) 0.031(1) -0.0024(8) 0.0070(8) -0.0029(8) C
C222 0.034(1) 0.035(1) 0.034(1) 0.002(1) 0.010(1) -0.010(1) C
C223 0.044(1) 0.043(1) 0.054(1) -0.001(1) 0.021(1) -0.022(1) C
C224 0.039(1) 0.025(1) 0.082(2) 0.000(1) 0.028(1) -0.011(1) C
C225 0.029(1) 0.023(1) 0.073(2) 0.002(1) 0.011(1) 0.006(1) C
C226 0.025(1) 0.021(1) 0.043(1) -0.0012(9) 0.004(1) 0.001(1) C
C231 0.0162(9) 0.0229(9) 0.0143(8) -0.0012(8) 0.0017(7) 0.0005(8) C
C232 0.022(1) 0.021(1) 0.029(1) 0.0002(8) 0.0015(9) 0.0050(9) C
C233 0.023(1) 0.027(1) 0.042(1) -0.0049(9) 0.005(1) 0.008(1) C
C234 0.018(1) 0.039(1) 0.036(1) -0.001(1) 0.0031(9) 0.009(1) C
C235 0.021(1) 0.031(1) 0.029(1) 0.0059(9) 0.0042(9) 0.0039(9) C
C236 0.022(1) 0.023(1) 0.023(1) 0.0002(8) 0.0044(8) -0.0007(8) C

loop_
_atom_site_label
_atom_site_fract_x
_atom_site_fract_y
_atom_site_fract_z
_atom_site_occupancy
_atom_site_U_iso_or_equiv
_atom_site_thermal_displace_type
_atom_site_type_symbol
PT 0.279464(6) 0.343322(7) 0.050889(3) 1.00 0.01491(2) Uani PT
CL1 0.44970(4) 0.32943(5) 0.03061(2) 1.00 0.0224(2) Uani CL
CL2 -0.27511(7) 0.35137(6) 0.33951(3) 1.00 0.0482(3) Uani CL
CL3 -0.23235(7) 0.52411(6) 0.26956(3) 1.00 0.0537(3) Uani CL
CL4 -0.05419(7) 0.39387(9) 0.32911(3) 1.00 0.0710(4) Uani CL
P1 0.36448(4) 0.40231(5) 0.12864(2) 1.00 0.0161(2) Uani P
P2 0.19347(4) 0.28159(5) -0.02669(2) 1.00 0.0165(2) Uani P
O1 0.1317(1) 0.3534(1) 0.07036(5) 1.00 0.0198(5) Uani O
O2 0.1541(1) 0.1622(1) 0.09577(7) 1.00 0.0328(6) Uani O
C1 0.1004(2) 0.2557(2) 0.08906(7) 1.00 0.0232(8) Uani C
C2 -0.0104(2) 0.2670(3) 0.10230(9) 1.00 0.0399(9) Uani C
C3 -0.1822(2) 0.4605(2) 0.32775(9) 1.00 0.0344(9) Uani C
C111 0.2731(2) 0.4241(2) 0.17123(7) 1.00 0.0184(7) Uani C
C112 0.2137(2) 0.5308(2) 0.16932(8) 1.00 0.0243(8) Uani C
C113 0.1462(2) 0.5507(2) 0.20221(9) 1.00 0.0299(9) Uani C
C114 0.1348(2) 0.4649(2) 0.23643(8) 1.00 0.0313(9) Uani C
C115 0.1912(2) 0.3564(2) 0.23804(9) 1.00 0.0317(9) Uani C
C116 0.2607(2) 0.3363(2) 0.20552(8) 1.00 0.0251(8) Uani C
C121 0.4396(2) 0.5439(2) 0.13360(7) 1.00 0.0185(7) Uani C
C122 0.4764(2) 0.5960(2) 0.17994(8) 1.00 0.0251(8) Uani C
C123 0.5365(2) 0.7016(2) 0.18452(9) 1.00 0.0301(9) Uani C
C124 0.5602(2) 0.7565(2) 0.14322(9) 1.00 0.0313(9) Uani C
C125 0.5222(2) 0.7073(2) 0.09733(9) 1.00 0.0300(8) Uani C
C126 0.4620(2) 0.6011(2) 0.09238(8) 1.00 0.0236(8) Uani C
C131 0.4588(2) 0.2856(2) 0.15701(7) 1.00 0.0186(7) Uani C
C132 0.5566(2) 0.3095(2) 0.18971(8) 1.00 0.0248(8) Uani C
C133 0.6236(2) 0.2156(2) 0.21093(8) 1.00 0.0294(9) Uani C
C134 0.5929(2) 0.0975(2) 0.20006(8) 1.00 0.0300(9) Uani C
C135 0.4961(2) 0.0729(2) 0.16772(9) 1.00 0.0320(9) Uani C
C136 0.4291(2) 0.1669(2) 0.14592(9) 1.00 0.0267(8) Uani C
C211 0.2024(2) 0.3904(2) -0.07470(7) 1.00 0.0186(7) Uani C
C212 0.2817(2) 0.4802(2) -0.06663(8) 1.00 0.0224(7) Uani C
C213 0.2902(2) 0.5621(2) -0.10351(8) 1.00 0.0267(8) Uani C
C214 0.2189(2) 0.5548(2) -0.14834(8) 1.00 0.0299(8) Uani C
C215 0.1394(2) 0.4664(2) -0.15691(8) 1.00 0.0319(9) Uani C
C216 0.1300(2) 0.3854(2) -0.12025(8) 1.00 0.0267(8) Uani C
C221 0.2473(2) 0.1393(2) -0.04444(8) 1.00 0.0222(8) Uani C
C222 0.2213(2) 0.0985(2) -0.09267(9) 1.00 0.0338(9) Uani C
C223 0.2623(2) -0.0114(2) -0.1054(1) 1.00 0.0456(9) Uani C
C224 0.3307(2) -0.0788(2) -0.0705(1) 1.00 0.0466(9) Uani C
C225 0.3566(2) -0.0388(2) -0.0223(1) 1.00 0.0415(9) Uani C
C226 0.3145(2) 0.0699(2) -0.00918(9) 1.00 0.0300(9) Uani C
C231 0.0470(2) 0.2590(2) -0.03359(7) 1.00 0.0180(7) Uani C
C232 0.0007(2) 0.1444(2) -0.03385(8) 1.00 0.0243(8) Uani C
C233 -0.1107(2) 0.1321(2) -0.03603(9) 1.00 0.0309(9) Uani C
C234 -0.1767(2) 0.2330(2) -0.03717(9) 1.00 0.0317(9) Uani C
C235 -0.1313(2) 0.3475(2) -0.03735(9) 1.00 0.0271(8) Uani C
C236 -0.0202(2) 0.3601(2) -0.03571(8) 1.00 0.0225(8) Uani C
H1 0.2197 0.5914 0.1449 1.00 0.0268 Uiso H
H2 0.1064 0.6261 0.2011 1.00 0.0329 Uiso H
H3 0.0875 0.4800 0.2594 1.00 0.0344 Uiso H
H4 0.1823 0.2950 0.2617 1.00 0.0349 Uiso H
H5 0.3007 0.2609 0.2068 1.00 0.0276 Uiso H
H6 0.4597 0.5577 0.2089 1.00 0.0276 Uiso H
H7 0.5620 0.7373 0.2166 1.00 0.0331 Uiso H
H8 0.6036 0.8298 0.1466 1.00 0.0344 Uiso H
H9 0.5376 0.7471 0.0685 1.00 0.0330 Uiso H
H10 0.4356 0.5667 0.0601 1.00 0.0259 Uiso H
H11 0.5781 0.3924 0.1978 1.00 0.0272 Uiso H
H12 0.6921 0.2331 0.2334 1.00 0.0323 Uiso H
H13 0.6394 0.0320 0.2152 1.00 0.0330 Uiso H
H14 0.4745 -0.0101 0.1601 1.00 0.0353 Uiso H
H15 0.3614 0.1491 0.1229 1.00 0.0294 Uiso H
H16 0.3315 0.4859 -0.0350 1.00 0.0246 Uiso H
H17 0.3462 0.6242 -0.0977 1.00 0.0293 Uiso H
H18 0.2246 0.6121 -0.1740 1.00 0.0329 Uiso H
H19 0.0902 0.4611 -0.1887 1.00 0.0352 Uiso H
H20 0.0729 0.3247 -0.1262 1.00 0.0294 Uiso H
H21 0.1744 0.1467 -0.1175 1.00 0.0372 Uiso H
H22 0.2425 -0.0403 -0.1389 1.00 0.0502 Uiso H
H23 0.3607 -0.1541 -0.0795 1.00 0.0513 Uiso H
H24 0.4044 -0.0867 0.0023 1.00 0.0457 Uiso H
H25 0.3322 0.0970 0.0246 1.00 0.0331 Uiso H
H26 0.0465 0.0733 -0.0325 1.00 0.0268 Uiso H
H27 -0.1426 0.0522 -0.0368 1.00 0.0339 Uiso H
H28 -0.2543 0.2237 -0.0378 1.00 0.0348 Uiso H
H29 -0.1774 0.4184 -0.0386 1.00 0.0298 Uiso H
H30 0.0111 0.4401 -0.0361 1.00 0.0248 Uiso H
H31 -0.1739 0.5229 0.3526 1.00 0.0379 Uiso H
H32 -0.0434 0.3457 0.0941 1.00 0.0444 Uiso H
H33 -0.0580 0.2047 0.0845 1.00 0.0444 Uiso H
H34 -0.0018 0.2523 0.1373 1.00 0.0444 Uiso H

loop_
_atom_type_symbol
_atom_type_oxidation_number
_atom_type_number_in_cell
_atom_type_scat_dispersion_real
_atom_type_scat_dispersion_imag
_atom_type_scat_source
PT 0 4 -2.3520 8.3880 'International Tables Vol IV Table 2.2A'
CL 0 16 0.1320 0.1590 'International Tables Vol IV Table 2.2A'
P 0 8 0.0900 0.0950 'International Tables Vol IV Table 2.2A'
O 0 8 0.0080 0.0060 'International Tables Vol IV Table 2.2A'
C 0 156 0.0020 0.0020 'International Tables Vol IV Table 2.2A'
H 0 136 0.0000 0.0000 'International Tables Vol IV Table 2.2A'

loop_
_geom_angle_atom_site_label_1
_geom_angle_atom_site_label_2
_geom_angle_atom_site_label_3
_geom_angle
_geom_angle_site_symmetry_1
_geom_angle_site_symmetry_2
_geom_angle_site_symmetry_3
_geom_angle_publ_flag
CL1 PT P1 88.8(1) 1_555 1_555 1_555 yes
CL1 PT P2 91.5(1) 1_555 1_555 1_555 yes
CL1 PT O1 178.5(1) 1_555 1_555 1_555 yes
P1 PT P2 179.2(1) 1_555 1_555 1_555 yes
P1 PT O1 90.1(1) 1_555 1_555 1_555 yes
P2 PT O1 89.6(1) 1_555 1_555 1_555 yes
PT P1 C111 114.9(1) 1_555 1_555 1_555 yes
PT P1 C121 116.6(1) 1_555 1_555 1_555 yes
PT P1 C131 109.8(1) 1_555 1_555 1_555 yes
C111 P1 C121 102.6(1) 1_555 1_555 1_555 yes
C111 P1 C131 104.3(1) 1_555 1_555 1_555 yes
C121 P1 C131 107.6(1) 1_555 1_555 1_555 yes
PT P2 C211 113.8(1) 1_555 1_555 1_555 yes
PT P2 C221 112.6(1) 1_555 1_555 1_555 yes
PT P2 C231 113.8(1) 1_555 1_555 1_555 yes
C211 P2 C221 107.0(1) 1_555 1_555 1_555 yes
C211 P2 C231 103.0(1) 1_555 1_555 1_555 yes
C221 P2 C231 105.8(1) 1_555 1_555 1_555 yes
PT O1 C1 115.3(1) 1_555 1_555 1_555 yes
O1 C1 O2 124.5(2) 1_555 1_555 1_555 yes
O1 C1 C2 113.3(2) 1_555 1_555 1_555 yes
O2 C1 C2 122.2(2) 1_555 1_555 1_555 yes
C1 C2 H32 112.6 1_555 1_555 1_555 yes
C1 C2 H33 108.1 1_555 1_555 1_555 yes
C1 C2 H34 108.3 1_555 1_555 1_555 yes
H32 C2 H33 109.3 1_555 1_555 1_555 yes
H32 C2 H34 109.8 1_555 1_555 1_555 yes
H33 C2 H34 108.6 1_555 1_555 1_555 yes
CL2 C3 CL3 108.9(1) 1_555 1_555 1_555 yes
CL2 C3 CL4 109.9(1) 1_555 1_555 1_555 yes
CL2 C3 H31 109.6 1_555 1_555 1_555 yes
CL3 C3 CL4 109.8(2) 1_555 1_555 1_555 yes
CL3 C3 H31 109.8 1_555 1_555 1_555 yes
CL4 C3 H31 108.8 1_555 1_555 1_555 yes
P1 C111 C112 119.2(2) 1_555 1_555 1_555 yes
P1 C111 C116 121.7(2) 1_555 1_555 1_555 yes
C112 C111 C116 119.1(2) 1_555 1_555 1_555 yes
C111 C112 C113 120.2(2) 1_555 1_555 1_555 yes
C111 C112 H1 119.9 1_555 1_555 1_555 yes
C113 C112 H1 119.9 1_555 1_555 1_555 yes
C112 C113 C114 120.9(2) 1_555 1_555 1_555 yes
C112 C113 H2 119.6 1_555 1_555 1_555 yes
C114 C113 H2 119.6 1_555 1_555 1_555 yes
C113 C114 C115 119.8(2) 1_555 1_555 1_555 yes
C113 C114 H3 120.1 1_555 1_555 1_555 yes
C115 C114 H3 120.1 1_555 1_555 1_555 yes
C114 C115 C116 119.8(2) 1_555 1_555 1_555 yes
C114 C115 H4 120.1 1_555 1_555 1_555 yes
C116 C115 H4 120.1 1_555 1_555 1_555 yes
C111 C116 C115 120.3(2) 1_555 1_555 1_555 yes
C111 C116 H5 119.9 1_555 1_555 1_555 yes
C115 C116 H5 119.9 1_555 1_555 1_555 yes
P1 C121 C122 119.4(2) 1_555 1_555 1_555 yes
P1 C121 C126 121.3(1) 1_555 1_555 1_555 yes
C122 C121 C126 119.3(2) 1_555 1_555 1_555 yes
C121 C122 C123 120.2(2) 1_555 1_555 1_555 yes
C121 C122 H6 119.9 1_555 1_555 1_555 yes
C123 C122 H6 119.9 1_555 1_555 1_555 yes
C122 C123 C124 120.0(2) 1_555 1_555 1_555 yes
C122 C123 H7 120.0 1_555 1_555 1_555 yes
C124 C123 H7 120.0 1_555 1_555 1_555 yes
C123 C124 C125 120.2(2) 1_555 1_555 1_555 yes
C123 C124 H8 119.9 1_555 1_555 1_555 yes
C125 C124 H8 119.9 1_555 1_555 1_555 yes
C124 C125 C126 120.2(2) 1_555 1_555 1_555 yes
C124 C125 H9 119.9 1_555 1_555 1_555 yes
C126 C125 H9 119.9 1_555 1_555 1_555 yes
C121 C126 C125 120.1(2) 1_555 1_555 1_555 yes
C121 C126 H10 119.9 1_555 1_555 1_555 yes
C125 C126 H10 119.9 1_555 1_555 1_555 yes
P1 C131 C132 123.6(2) 1_555 1_555 1_555 yes
P1 C131 C136 117.3(1) 1_555 1_555 1_555 yes
C132 C131 C136 119.1(2) 1_555 1_555 1_555 yes
C131 C132 C133 120.5(2) 1_555 1_555 1_555 yes
C131 C132 H11 119.8 1_555 1_555 1_555 yes
C133 C132 H11 119.8 1_555 1_555 1_555 yes
C132 C133 C134 120.1(2) 1_555 1_555 1_555 yes
C132 C133 H12 120.0 1_555 1_555 1_555 yes
C134 C133 H12 120.0 1_555 1_555 1_555 yes
C133 C134 C135 119.9(2) 1_555 1_555 1_555 yes
C133 C134 H13 120.1 1_555 1_555 1_555 yes
C135 C134 H13 120.1 1_555 1_555 1_555 yes
C134 C135 C136 120.2(2) 1_555 1_555 1_555 yes
C134 C135 H14 119.9 1_555 1_555 1_555 yes
C136 C135 H14 119.9 1_555 1_555 1_555 yes
C131 C136 C135 120.2(2) 1_555 1_555 1_555 yes
C131 C136 H15 119.9 1_555 1_555 1_555 yes
C135 C136 H15 119.9 1_555 1_555 1_555 yes
P2 C211 C212 120.3(1) 1_555 1_555 1_555 yes
P2 C211 C216 121.0(2) 1_555 1_555 1_555 yes
C212 C211 C216 118.7(2) 1_555 1_555 1_555 yes
C211 C212 C213 120.5(2) 1_555 1_555 1_555 yes
C211 C212 H16 119.7 1_555 1_555 1_555 yes
C213 C212 H16 119.7 1_555 1_555 1_555 yes
C212 C213 C214 119.8(2) 1_555 1_555 1_555 yes
C212 C213 H17 120.1 1_555 1_555 1_555 yes
C214 C213 H17 120.1 1_555 1_555 1_555 yes
C213 C214 C215 120.4(2) 1_555 1_555 1_555 yes
C213 C214 H18 119.8 1_555 1_555 1_555 yes
C215 C214 H18 119.8 1_555 1_555 1_555 yes
C214 C215 C216 120.0(2) 1_555 1_555 1_555 yes
C214 C215 H19 120.0 1_555 1_555 1_555 yes
C216 C215 H19 120.0 1_555 1_555 1_555 yes
C211 C216 C215 120.5(2) 1_555 1_555 1_555 yes
C211 C216 H20 119.8 1_555 1_555 1_555 yes
C215 C216 H20 119.8 1_555 1_555 1_555 yes
P2 C221 C222 121.1(2) 1_555 1_555 1_555 yes
P2 C221 C226 119.4(2) 1_555 1_555 1_555 yes
C222 C221 C226 119.4(2) 1_555 1_555 1_555 yes
C221 C222 C223 120.3(2) 1_555 1_555 1_555 yes
C221 C222 H21 119.9 1_555 1_555 1_555 yes
C223 C222 H21 119.9 1_555 1_555 1_555 yes
C222 C223 C224 120.1(2) 1_555 1_555 1_555 yes
C222 C223 H22 120.0 1_555 1_555 1_555 yes
C224 C223 H22 120.0 1_555 1_555 1_555 yes
C223 C224 C225 119.9(2) 1_555 1_555 1_555 yes
C223 C224 H23 120.1 1_555 1_555 1_555 yes
C225 C224 H23 120.1 1_555 1_555 1_555 yes
C224 C225 C226 120.3(2) 1_555 1_555 1_555 yes
C224 C225 H24 119.8 1_555 1_555 1_555 yes
C226 C225 H24 119.8 1_555 1_555 1_555 yes
C221 C226 C225 120.0(2) 1_555 1_555 1_555 yes
C221 C226 H25 120.0 1_555 1_555 1_555 yes
C225 C226 H25 120.0 1_555 1_555 1_555 yes
P2 C231 C232 122.2(2) 1_555 1_555 1_555 yes
P2 C231 C236 118.6(2) 1_555 1_555 1_555 yes
C232 C231 C236 119.1(2) 1_555 1_555 1_555 yes
C231 C232 C233 120.0(2) 1_555 1_555 1_555 yes
C231 C232 H26 120.0 1_555 1_555 1_555 yes
C233 C232 H26 120.0 1_555 1_555 1_555 yes
C232 C233 C234 120.5(2) 1_555 1_555 1_555 yes
C232 C233 H27 119.7 1_555 1_555 1_555 yes
C234 C233 H27 119.7 1_555 1_555 1_555 yes
C233 C234 C235 119.7(2) 1_555 1_555 1_555 yes
C233 C234 H28 120.1 1_555 1_555 1_555 yes
C235 C234 H28 120.1 1_555 1_555 1_555 yes
C234 C235 C236 119.9(2) 1_555 1_555 1_555 yes
C234 C235 H29 120.1 1_555 1_555 1_555 yes
C236 C235 H29 120.1 1_555 1_555 1_555 yes
C231 C236 C235 120.6(2) 1_555 1_555 1_555 yes
C231 C236 H30 119.7 1_555 1_555 1_555 yes
C235 C236 H30 119.7 1_555 1_555 1_555 yes

loop_
_geom_bond_atom_site_label_1
_geom_bond_atom_site_label_2
_geom_bond_distance
_geom_bond_site_symmetry_1
_geom_bond_site_symmetry_2
_geom_bond_publ_flag
PT CL1 2.314(1) 1_555 1_555 yes
PT P1 2.302(1) 1_555 1_555 yes
PT P2 2.310(1) 1_555 1_555 yes
PT O1 2.030(2) 1_555 1_555 yes
CL2 C3 1.752(3) 1_555 1_555 yes
CL3 C3 1.761(2) 1_555 1_555 yes
CL4 C3 1.753(3) 1_555 1_555 yes
P1 C111 1.823(2) 1_555 1_555 yes
P1 C121 1.819(2) 1_555 1_555 yes
P1 C131 1.817(2) 1_555 1_555 yes
P2 C211 1.821(2) 1_555 1_555 yes
P2 C221 1.822(2) 1_555 1_555 yes
P2 C231 1.817(2) 1_555 1_555 yes
O1 C1 1.296(3) 1_555 1_555 yes
O2 C1 1.228(3) 1_555 1_555 yes
C1 C2 1.508(4) 1_555 1_555 yes
C2 H32 0.971 1_555 1_555 yes
C2 H33 0.978 1_555 1_555 yes
C2 H34 0.972 1_555 1_555 yes
C3 H31 0.970 1_555 1_555 yes
C111 C112 1.390(3) 1_555 1_555 yes
C111 C116 1.395(3) 1_555 1_555 yes
C112 C113 1.384(3) 1_555 1_555 yes
C112 H1 0.970 1_555 1_555 yes
C113 C114 1.374(3) 1_555 1_555 yes
C113 H2 0.970 1_555 1_555 yes
C114 C115 1.390(3) 1_555 1_555 yes
C114 H3 0.970 1_555 1_555 yes
C115 C116 1.395(4) 1_555 1_555 yes
C115 H4 0.970 1_555 1_555 yes
C116 H5 0.970 1_555 1_555 yes
C121 C122 1.402(3) 1_555 1_555 yes
C121 C126 1.390(3) 1_555 1_555 yes
C122 C123 1.382(3) 1_555 1_555 yes
C122 H6 0.970 1_555 1_555 yes
C123 C124 1.386(4) 1_555 1_555 yes
C123 H7 0.970 1_555 1_555 yes
C124 C125 1.381(3) 1_555 1_555 yes
C124 H8 0.970 1_555 1_555 yes
C125 C126 1.388(3) 1_555 1_555 yes
C125 H9 0.970 1_555 1_555 yes
C126 H10 0.970 1_555 1_555 yes
C131 C132 1.390(3) 1_555 1_555 yes
C131 C136 1.385(3) 1_555 1_555 yes
C132 C133 1.389(3) 1_555 1_555 yes
C132 H11 0.970 1_555 1_555 yes
C133 C134 1.380(3) 1_555 1_555 yes
C133 H12 0.970 1_555 1_555 yes
C134 C135 1.378(3) 1_555 1_555 yes
C134 H13 0.970 1_555 1_555 yes
C135 C136 1.395(3) 1_555 1_555 yes
C135 H14 0.970 1_555 1_555 yes
C136 H15 0.970 1_555 1_555 yes
C211 C212 1.390(3) 1_555 1_555 yes
C211 C216 1.399(3) 1_555 1_555 yes
C212 C213 1.391(3) 1_555 1_555 yes
C212 H16 0.970 1_555 1_555 yes
C213 C214 1.379(3) 1_555 1_555 yes
C213 H17 0.970 1_555 1_555 yes
C214 C215 1.379(3) 1_555 1_555 yes
C214 H18 0.970 1_555 1_555 yes
C215 C216 1.383(3) 1_555 1_555 yes
C215 H19 0.970 1_555 1_555 yes
C216 H20 0.970 1_555 1_555 yes
C221 C222 1.391(3) 1_555 1_555 yes
C221 C226 1.386(3) 1_555 1_555 yes
C222 C223 1.395(4) 1_555 1_555 yes
C222 H21 0.970 1_555 1_555 yes
C223 C224 1.376(4) 1_555 1_555 yes
C223 H22 0.970 1_555 1_555 yes
C224 C225 1.386(4) 1_555 1_555 yes
C224 H23 0.970 1_555 1_555 yes
C225 C226 1.394(3) 1_555 1_555 yes
C225 H24 0.970 1_555 1_555 yes
C226 H25 0.970 1_555 1_555 yes
C231 C232 1.395(3) 1_555 1_555 yes
C231 C236 1.394(3) 1_555 1_555 yes
C232 C233 1.386(3) 1_555 1_555 yes
C232 H26 0.970 1_555 1_555 yes
C233 C234 1.385(3) 1_555 1_555 yes
C233 H27 0.970 1_555 1_555 yes
C234 C235 1.390(3) 1_555 1_555 yes
C234 H28 0.970 1_555 1_555 yes
C235 C236 1.385(3) 1_555 1_555 yes
C235 H29 0.970 1_555 1_555 yes
C236 H30 0.970 1_555 1_555 yes
